data_4021514
loop_
_publ_author_name
'Devarajulu Sureshkumar'
'Susama Maity'
'Srinivasan Chandrasekaran'

_publ_section_title
;
 Regio- and Stereoselective Synthesis of Aziridino Epoxides from
 Cyclic Dienes
;
_journal_name_full 'Journal of Organic Chemistry'
_journal_page_first 1653
_journal_page_last 1657
_journal_paper_doi 10.1021/jo052357x
_journal_volume 71
_journal_year 2006
_chemical_compound_source 'see text'
_chemical_formula_moiety 'C15 H19 N O2 S'
_chemical_formula_sum 'C15 H19 N O2 S'
_chemical_formula_weight 277.38
_chemical_name_common Aziridino-cyclohexene
_chemical_name_systematic
;
(1aR,5aS)-1a,4-dimethyl-1-[(4-methylphenyl)
sulfonyl]-1a,2,5,5a-tetrahydro-1H-1-benzazirene
;
_space_group_IT_number 14
_symmetry_cell_setting monoclinic
_symmetry_space_group_name_Hall '-P 2ybc'
_symmetry_space_group_name_H-M 'P 1 21/c 1'
_atom_sites_solution_hydrogens geom
_atom_sites_solution_primary direct
_atom_sites_solution_secondary difmap
_cell_angle_alpha 90
_cell_angle_beta 98.761(4)
_cell_angle_gamma 90
_cell_formula_units_Z 8
_cell_length_a 21.774(5)
_cell_length_b 8.4311(18)
_cell_length_c 16.262(3)
_cell_measurement_reflns_used 600
_cell_measurement_temperature 296(2)
_cell_measurement_theta_max 25.00
_cell_measurement_theta_min 0.95
_cell_volume 2950.5(11)
_computing_cell_refinement SMART
_computing_data_collection 'SMART (Bruker, 1998)'
_computing_data_reduction 'SAINT (Bruker, 1998)'
_computing_molecular_graphics 'Ortep-3 for Windows (Farrugia, 1997) and CAMERON (Watkin et al., 1993)'
_computing_publication_material 'PLATON (Spek, 2003)'
_computing_structure_refinement 'SHELXL-97 (Sheldrick, 1997)'
_computing_structure_solution 'SIR92 (Altomare et al., 1993)'
_diffrn_ambient_temperature 296(2)
_diffrn_measured_fraction_theta_full 0.999
_diffrn_measured_fraction_theta_max 0.999
_diffrn_measurement_device_type 'Bruker SMART CCD area detector'
_diffrn_measurement_method '\f and \w scans'
_diffrn_radiation_monochromator graphite
_diffrn_radiation_source 'fine-focus sealed tube'
_diffrn_radiation_type MoK\a
_diffrn_radiation_wavelength 0.71073
_diffrn_reflns_av_R_equivalents 0.0336
_diffrn_reflns_av_sigmaI/netI 0.0302
_diffrn_reflns_limit_h_max 25
_diffrn_reflns_limit_h_min -25
_diffrn_reflns_limit_k_max 10
_diffrn_reflns_limit_k_min -10
_diffrn_reflns_limit_l_max 18
_diffrn_reflns_limit_l_min -19
_diffrn_reflns_number 19757
_diffrn_reflns_reduction_process
;
;
_diffrn_reflns_theta_full 25.00
_diffrn_reflns_theta_max 25.00
_diffrn_reflns_theta_min 0.95
_exptl_absorpt_coefficient_mu 0.217
_exptl_absorpt_correction_T_max 0.9640
_exptl_absorpt_correction_T_min 0.8558
_exptl_absorpt_correction_type multi-scan
_exptl_absorpt_process_details '(SADABS; Sheldrick, 1997)'
_exptl_crystal_colour colorless
_exptl_crystal_density_diffrn 1.249
_exptl_crystal_density_method 'Not Measured'
_exptl_crystal_description block
_exptl_crystal_F_000 1184
_exptl_crystal_size_max 0.54
_exptl_crystal_size_mid 0.21
_exptl_crystal_size_min 0.17
_refine_diff_density_max 0.228
_refine_diff_density_min -0.343
_refine_diff_density_rms 0.053
_refine_ls_extinction_method none
_refine_ls_goodness_of_fit_ref 1.265
_refine_ls_hydrogen_treatment refall
_refine_ls_matrix_type full
_refine_ls_number_parameters 349
_refine_ls_number_reflns 5174
_refine_ls_number_restraints 0
_refine_ls_restrained_S_all 1.265
_refine_ls_R_factor_all 0.0838
_refine_ls_R_factor_gt 0.0706
_refine_ls_shift/su_max 0.000
_refine_ls_shift/su_mean 0.000
_refine_ls_structure_factor_coef Fsqd
_refine_ls_weighting_details 'calc w=1/[\s^2^(Fo^2^)+(0.0589P)^2^+1.9452P] where P=(Fo^2^+2Fc^2^)/3'
_refine_ls_weighting_scheme calc
_refine_ls_wR_factor_gt 0.1559
_refine_ls_wR_factor_ref 0.1657
_reflns_number_gt 4463
_reflns_number_total 5174
_reflns_threshold_expression I>2sigma(I)
_cod_data_source_file jo052357xsi20051225_012407_02.cif
_cod_depositor_comments
;
The following automatic conversions were performed:
'_symmetry_cell_setting' value 'Monoclinic' changed to 'monoclinic'
according to '/home/saulius/struct/CIF-dictionaries/cif_core.dic'
dictionary named 'cif_core.dic' version 2.4.1 from 2010-06-29.

Automatic conversion script
Id: cif_fix_enum 1527 2010-12-29 10:47:43Z saulius 
;
_cod_original_sg_symbol_H-M 'P 21/c'
_cod_database_code 4021514

loop_
_symmetry_equiv_pos_site_id
_symmetry_equiv_pos_as_xyz
1 x,y,z
2 -x,1/2+y,1/2-z
3 -x,-y,-z
4 x,1/2-y,1/2+z

loop_
_atom_site_label
_atom_site_type_symbol
_atom_site_fract_x
_atom_site_fract_y
_atom_site_fract_z
_atom_site_U_iso_or_equiv
_atom_site_adp_type
_atom_site_occupancy
_atom_site_symmetry_multiplicity
_atom_site_calc_flag
_atom_site_refinement_flags
S1 S 0.12202(4) 0.48301(11) 0.19398(6) 0.0536(3) Uani 1 1 d .
N1 N 0.13954(11) 0.3402(3) 0.13241(16) 0.0416(6) Uani 1 1 d .
O2 O 0.13942(12) 0.4486(4) 0.28046(17) 0.0818(10) Uani 1 1 d .
C5 C 0.11854(17) 0.0467(4) 0.1141(2) 0.0556(9) Uani 1 1 d .
H5A H 0.1309 -0.0542 0.1401 0.067 Uiso 1 1 calc R
H5B H 0.0740 0.0572 0.1122 0.067 Uiso 1 1 calc R
C6 C 0.15011(15) 0.1772(4) 0.1674(2) 0.0467(8) Uani 1 1 d .
H6 H 0.1495 0.1671 0.2273 0.056 Uiso 1 1 calc R
O1 O 0.14368(12) 0.6272(3) 0.1623(2) 0.0821(10) Uani 1 1 d .
C9 C 0.04051(14) 0.4773(4) 0.1723(2) 0.0415(7) Uani 1 1 d .
C10 C 0.00807(16) 0.3833(4) 0.2193(2) 0.0555(9) Uani 1 1 d .
H10 H 0.0289 0.3246 0.2634 0.067 Uiso 1 1 calc R
C1 C 0.20348(14) 0.2656(4) 0.1433(2) 0.0445(8) Uani 1 1 d .
C3 C 0.17914(16) 0.1264(4) 0.0053(2) 0.0530(9) Uani 1 1 d .
H3 H 0.1850 0.1203 -0.0500 0.064 Uiso 1 1 calc R
C2 C 0.22307(15) 0.2271(4) 0.0613(2) 0.0538(9) Uani 1 1 d .
H2A H 0.2289 0.3257 0.0328 0.065 Uiso 1 1 calc R
H2B H 0.2630 0.1737 0.0716 0.065 Uiso 1 1 calc R
C4 C 0.13265(17) 0.0448(4) 0.0271(2) 0.0528(9) Uani 1 1 d .
C14 C 0.00953(17) 0.5656(5) 0.1081(2) 0.0580(9) Uani 1 1 d .
H14 H 0.0315 0.6299 0.0764 0.070 Uiso 1 1 calc R
C11 C -0.05588(17) 0.3768(5) 0.2005(3) 0.0630(10) Uani 1 1 d .
H11 H -0.0779 0.3125 0.2323 0.076 Uiso 1 1 calc R
C12 C -0.08781(16) 0.4628(5) 0.1362(2) 0.0570(10) Uani 1 1 d .
C7 C 0.25420(16) 0.3288(5) 0.2085(3) 0.0681(11) Uani 1 1 d .
H7A H 0.2387 0.3395 0.2604 0.082 Uiso 1 1 calc R
H7B H 0.2675 0.4306 0.1914 0.082 Uiso 1 1 calc R
H7C H 0.2887 0.2567 0.2152 0.082 Uiso 1 1 calc R
C13 C -0.05456(18) 0.5586(5) 0.0910(2) 0.0653(11) Uani 1 1 d .
H13 H -0.0755 0.6199 0.0481 0.078 Uiso 1 1 calc R
C8 C 0.0907(2) -0.0592(6) -0.0320(3) 0.0939(16) Uani 1 1 d .
H8A H 0.1043 -0.0581 -0.0855 0.113 Uiso 1 1 calc R
H8B H 0.0489 -0.0202 -0.0373 0.113 Uiso 1 1 calc R
H8C H 0.0923 -0.1657 -0.0109 0.113 Uiso 1 1 calc R
C15 C -0.15756(19) 0.4520(7) 0.1152(3) 0.1002(17) Uani 1 1 d .
H15A H -0.1751 0.5565 0.1147 0.120 Uiso 1 1 calc R
H15B H -0.1734 0.3884 0.1563 0.120 Uiso 1 1 calc R
H15C H -0.1685 0.4042 0.0614 0.120 Uiso 1 1 calc R
S2 S 0.41551(4) 0.50530(9) 0.69116(5) 0.0427(2) Uani 1 1 d .
O4 O 0.42629(11) 0.5330(3) 0.77903(15) 0.0598(7) Uani 1 1 d .
N2 N 0.38126(11) 0.6546(3) 0.63753(15) 0.0369(6) Uani 1 1 d .
C25 C 0.52962(14) 0.6248(4) 0.68294(19) 0.0414(7) Uani 1 1 d .
H25 H 0.5192 0.7030 0.7187 0.050 Uiso 1 1 calc R
C20 C 0.39808(16) 0.9482(4) 0.6222(2) 0.0460(8) Uani 1 1 d .
H20A H 0.3920 1.0482 0.6494 0.055 Uiso 1 1 calc R
H20B H 0.4418 0.9400 0.6172 0.055 Uiso 1 1 calc R
C24 C 0.48813(13) 0.5059(3) 0.65597(18) 0.0366(7) Uani 1 1 d .
O3 O 0.38198(10) 0.3653(3) 0.66149(17) 0.0600(7) Uani 1 1 d .
C19 C 0.36073(16) 0.9495(4) 0.5368(2) 0.0466(8) Uani 1 1 d .
C26 C 0.58660(14) 0.6266(4) 0.65631(19) 0.0429(7) Uani 1 1 d .
H26 H 0.6146 0.7073 0.6740 0.051 Uiso 1 1 calc R
C21 C 0.38125(14) 0.8147(4) 0.67585(19) 0.0404(7) Uani 1 1 d .
H21 H 0.3988 0.8210 0.7349 0.048 Uiso 1 1 calc R
C18 C 0.30840(16) 0.8701(4) 0.5185(2) 0.0513(9) Uani 1 1 d .
H18 H 0.2878 0.8770 0.4641 0.062 Uiso 1 1 calc R
C29 C 0.50324(15) 0.3884(4) 0.6040(2) 0.0498(8) Uani 1 1 d .
H29 H 0.4751 0.3079 0.5863 0.060 Uiso 1 1 calc R
C17 C 0.27932(14) 0.7698(4) 0.5777(2) 0.0525(9) Uani 1 1 d .
H17A H 0.2645 0.6725 0.5496 0.063 Uiso 1 1 calc R
H17B H 0.2435 0.8255 0.5923 0.063 Uiso 1 1 calc R
C16 C 0.32189(14) 0.7277(4) 0.6564(2) 0.0421(7) Uani 1 1 d .
C27 C 0.60302(14) 0.5108(4) 0.60379(19) 0.0423(7) Uani 1 1 d .
C22 C 0.28982(18) 0.6628(5) 0.7255(3) 0.0668(11) Uani 1 1 d .
H22A H 0.3199 0.6459 0.7743 0.080 Uiso 1 1 calc R
H22B H 0.2700 0.5641 0.7082 0.080 Uiso 1 1 calc R
H22C H 0.2592 0.7373 0.7379 0.080 Uiso 1 1 calc R
C28 C 0.56099(16) 0.3920(4) 0.5783(2) 0.0528(9) Uani 1 1 d .
H28 H 0.5716 0.3127 0.5433 0.063 Uiso 1 1 calc R
C30 C 0.66568(17) 0.5133(5) 0.5755(3) 0.0649(11) Uani 1 1 d .
H30A H 0.6861 0.6119 0.5915 0.078 Uiso 1 1 calc R
H30B H 0.6605 0.5025 0.5161 0.078 Uiso 1 1 calc R
H30C H 0.6904 0.4271 0.6009 0.078 Uiso 1 1 calc R
C23 C 0.3866(2) 1.0514(5) 0.4746(3) 0.0818(14) Uani 1 1 d .
H23A H 0.3590 1.0493 0.4226 0.098 Uiso 1 1 calc R
H23B H 0.4266 1.0116 0.4665 0.098 Uiso 1 1 calc R
H23C H 0.3908 1.1584 0.4948 0.098 Uiso 1 1 calc R

loop_
_atom_site_aniso_label
_atom_site_aniso_U_11
_atom_site_aniso_U_22
_atom_site_aniso_U_33
_atom_site_aniso_U_23
_atom_site_aniso_U_13
_atom_site_aniso_U_12
S1 0.0382(5) 0.0545(6) 0.0688(6) -0.0214(5) 0.0105(4) 0.0009(4)
N1 0.0352(14) 0.0446(16) 0.0454(15) -0.0023(12) 0.0074(11) 0.0041(11)
O2 0.0563(16) 0.127(3) 0.0575(17) -0.0395(17) -0.0054(13) 0.0203(17)
C5 0.059(2) 0.050(2) 0.061(2) -0.0027(17) 0.0182(18) -0.0085(17)
C6 0.0492(19) 0.050(2) 0.0415(18) 0.0030(15) 0.0097(15) 0.0049(16)
O1 0.0577(16) 0.0507(16) 0.146(3) -0.0264(17) 0.0400(17) -0.0117(13)
C9 0.0355(16) 0.0411(18) 0.0494(19) -0.0086(15) 0.0111(14) 0.0033(14)
C10 0.051(2) 0.057(2) 0.059(2) 0.0097(18) 0.0104(17) 0.0048(17)
C1 0.0363(17) 0.0429(19) 0.053(2) -0.0015(15) 0.0034(15) 0.0063(14)
C3 0.059(2) 0.051(2) 0.053(2) -0.0048(17) 0.0208(17) 0.0066(17)
C2 0.0430(19) 0.054(2) 0.068(2) -0.0024(18) 0.0204(17) 0.0054(16)
C4 0.055(2) 0.048(2) 0.056(2) -0.0096(17) 0.0121(17) -0.0007(17)
C14 0.054(2) 0.062(2) 0.061(2) 0.0113(19) 0.0205(18) 0.0041(18)
C11 0.051(2) 0.067(3) 0.075(3) 0.001(2) 0.022(2) -0.0125(19)
C12 0.0407(19) 0.069(3) 0.060(2) -0.013(2) 0.0061(17) 0.0016(18)
C7 0.0387(19) 0.074(3) 0.087(3) -0.015(2) -0.0038(19) 0.0117(18)
C13 0.056(2) 0.081(3) 0.057(2) 0.008(2) 0.0011(19) 0.019(2)
C8 0.108(4) 0.099(4) 0.079(3) -0.037(3) 0.028(3) -0.036(3)
C15 0.041(2) 0.138(5) 0.119(4) -0.032(4) 0.004(2) 0.002(3)
S2 0.0399(4) 0.0340(4) 0.0555(5) 0.0114(4) 0.0117(4) 0.0016(3)
O4 0.0609(15) 0.0689(17) 0.0527(15) 0.0215(13) 0.0184(12) 0.0141(13)
N2 0.0349(13) 0.0316(13) 0.0442(15) 0.0015(11) 0.0060(11) 0.0021(10)
C25 0.0436(17) 0.0349(17) 0.0459(18) -0.0060(14) 0.0083(14) 0.0014(14)
C20 0.0496(19) 0.0340(17) 0.053(2) 0.0030(15) 0.0025(16) -0.0011(14)
C24 0.0360(16) 0.0303(16) 0.0429(17) 0.0052(13) 0.0044(13) 0.0046(13)
O3 0.0449(13) 0.0350(13) 0.102(2) 0.0070(13) 0.0161(13) -0.0043(10)
C19 0.058(2) 0.0325(17) 0.049(2) 0.0020(15) 0.0068(16) 0.0087(15)
C26 0.0412(17) 0.0381(18) 0.0487(19) -0.0035(15) 0.0048(15) -0.0046(14)
C21 0.0478(18) 0.0355(17) 0.0372(17) -0.0014(13) 0.0042(14) 0.0036(14)
C18 0.056(2) 0.046(2) 0.048(2) -0.0013(16) -0.0055(16) 0.0151(17)
C29 0.0463(19) 0.0380(18) 0.064(2) -0.0125(16) 0.0048(16) -0.0043(15)
C17 0.0341(17) 0.052(2) 0.070(2) -0.0118(18) 0.0044(16) 0.0051(15)
C16 0.0388(17) 0.0362(17) 0.0529(19) -0.0022(15) 0.0122(15) 0.0048(14)
C27 0.0425(17) 0.0482(19) 0.0369(17) 0.0048(15) 0.0081(13) 0.0043(15)
C22 0.058(2) 0.062(2) 0.089(3) 0.006(2) 0.037(2) 0.0094(19)
C28 0.055(2) 0.046(2) 0.059(2) -0.0164(17) 0.0139(17) 0.0060(17)
C30 0.052(2) 0.076(3) 0.071(3) -0.005(2) 0.0233(19) 0.0041(19)
C23 0.127(4) 0.058(3) 0.060(3) 0.016(2) 0.013(3) -0.007(3)

loop_
_atom_type_symbol
_atom_type_description
_atom_type_scat_dispersion_real
_atom_type_scat_dispersion_imag
_atom_type_scat_source
S S 0.1246 0.1234 'International Tables Vol C Tables 4.2.6.8 and 6.1.1.4'
O O 0.0106 0.0060 'International Tables Vol C Tables 4.2.6.8 and 6.1.1.4'
N N 0.0061 0.0033 'International Tables Vol C Tables 4.2.6.8 and 6.1.1.4'
H H 0.0000 0.0000 'International Tables Vol C Tables 4.2.6.8 and 6.1.1.4'
C C 0.0033 0.0016 'International Tables Vol C Tables 4.2.6.8 and 6.1.1.4'

loop_
_geom_angle_atom_site_label_1
_geom_angle_atom_site_label_2
_geom_angle_atom_site_label_3
_geom_angle
O1 S1 O2 118.3(2)
O1 S1 N1 106.46(16)
O2 S1 N1 113.47(16)
O1 S1 C9 109.28(17)
O2 S1 C9 107.47(16)
N1 S1 C9 100.28(14)
C6 N1 C1 59.1(2)
C6 N1 S1 118.5(2)
C1 N1 S1 121.8(2)
C4 C5 C6 114.4(3)
C4 C5 H5A 108.7
C6 C5 H5A 108.7
C4 C5 H5B 108.7
C6 C5 H5B 108.7
H5A C5 H5B 107.6
C1 C6 N1 61.2(2)
C1 C6 C5 121.7(3)
N1 C6 C5 115.1(3)
C1 C6 H6 115.8
N1 C6 H6 115.8
C5 C6 H6 115.8
C10 C9 C14 120.2(3)
C10 C9 S1 119.7(3)
C14 C9 S1 120.1(3)
C9 C10 C11 119.2(3)
C9 C10 H10 120.4
C11 C10 H10 120.4
C6 C1 C2 117.9(3)
C6 C1 C7 120.8(3)
C2 C1 C7 115.2(3)
C6 C1 N1 59.7(2)
C2 C1 N1 111.6(3)
C7 C1 N1 119.9(3)
C4 C3 C2 125.8(3)
C4 C3 H3 117.1
C2 C3 H3 117.1
C3 C2 C1 115.3(3)
C3 C2 H2A 108.5
C1 C2 H2A 108.5
C3 C2 H2B 108.5
C1 C2 H2B 108.5
H2A C2 H2B 107.5
C3 C4 C5 121.8(3)
C3 C4 C8 123.4(3)
C5 C4 C8 114.8(3)
C9 C14 C13 119.6(3)
C9 C14 H14 120.2
C13 C14 H14 120.2
C12 C11 C10 121.6(3)
C12 C11 H11 119.2
C10 C11 H11 119.2
C13 C12 C11 118.2(3)
C13 C12 C15 120.7(4)
C11 C12 C15 121.1(4)
C1 C7 H7A 109.5
C1 C7 H7B 109.5
H7A C7 H7B 109.5
C1 C7 H7C 109.5
H7A C7 H7C 109.5
H7B C7 H7C 109.5
C12 C13 C14 121.2(4)
C12 C13 H13 119.4
C14 C13 H13 119.4
C4 C8 H8A 109.5
C4 C8 H8B 109.5
H8A C8 H8B 109.5
C4 C8 H8C 109.5
H8A C8 H8C 109.5
H8B C8 H8C 109.5
C12 C15 H15A 109.5
C12 C15 H15B 109.5
H15A C15 H15B 109.5
C12 C15 H15C 109.5
H15A C15 H15C 109.5
H15B C15 H15C 109.5
O4 S2 O3 117.93(16)
O4 S2 N2 113.37(14)
O3 S2 N2 106.58(14)
O4 S2 C24 107.75(15)
O3 S2 C24 109.24(14)
N2 S2 C24 100.54(13)
C21 N2 C16 59.18(19)
C21 N2 S2 120.1(2)
C16 N2 S2 122.7(2)
C26 C25 C24 119.2(3)
C26 C25 H25 120.4
C24 C25 H25 120.4
C19 C20 C21 113.4(3)
C19 C20 H20A 108.9
C21 C20 H20A 108.9
C19 C20 H20B 108.9
C21 C20 H20B 108.9
H20A C20 H20B 107.7
C29 C24 C25 120.9(3)
C29 C24 S2 120.6(2)
C25 C24 S2 118.5(2)
C18 C19 C20 122.3(3)
C18 C19 C23 122.7(3)
C20 C19 C23 115.0(3)
C25 C26 C27 121.2(3)
C25 C26 H26 119.4
C27 C26 H26 119.4
C16 C21 N2 61.03(19)
C16 C21 C20 122.0(3)
N2 C21 C20 114.9(3)
C16 C21 H21 115.8
N2 C21 H21 115.8
C20 C21 H21 115.8
C19 C18 C17 125.5(3)
C19 C18 H18 117.3
C17 C18 H18 117.3
C24 C29 C28 118.9(3)
C24 C29 H29 120.5
C28 C29 H29 120.5
C18 C17 C16 114.5(3)
C18 C17 H17A 108.6
C16 C17 H17A 108.6
C18 C17 H17B 108.6
C16 C17 H17B 108.6
H17A C17 H17B 107.6
C21 C16 C17 118.1(3)
C21 C16 N2 59.79(19)
C17 C16 N2 111.1(3)
C21 C16 C22 120.5(3)
C17 C16 C22 115.0(3)
N2 C16 C22 120.7(3)
C28 C27 C26 118.5(3)
C28 C27 C30 120.7(3)
C26 C27 C30 120.8(3)
C16 C22 H22A 109.5
C16 C22 H22B 109.5
H22A C22 H22B 109.5
C16 C22 H22C 109.5
H22A C22 H22C 109.5
H22B C22 H22C 109.5
C27 C28 C29 121.2(3)
C27 C28 H28 119.4
C29 C28 H28 119.4
C27 C30 H30A 109.5
C27 C30 H30B 109.5
H30A C30 H30B 109.5
C27 C30 H30C 109.5
H30A C30 H30C 109.5
H30B C30 H30C 109.5
C19 C23 H23A 109.5
C19 C23 H23B 109.5
H23A C23 H23B 109.5
C19 C23 H23C 109.5
H23A C23 H23C 109.5
H23B C23 H23C 109.5

loop_
_geom_bond_atom_site_label_1
_geom_bond_atom_site_label_2
_geom_bond_distance
S1 O1 1.428(3)
S1 O2 1.429(3)
S1 N1 1.647(3)
S1 C9 1.757(3)
N1 C6 1.491(4)
N1 C1 1.513(4)
C5 C4 1.493(5)
C5 C6 1.501(5)
C5 H5A 0.9700
C5 H5B 0.9700
C6 C1 1.482(4)
C6 H6 0.9800
C9 C10 1.369(5)
C9 C14 1.373(5)
C10 C11 1.380(5)
C10 H10 0.9300
C1 C2 1.496(5)
C1 C7 1.507(5)
C3 C4 1.316(5)
C3 C2 1.483(5)
C3 H3 0.9300
C2 H2A 0.9700
C2 H2B 0.9700
C4 C8 1.502(5)
C14 C13 1.382(5)
C14 H14 0.9300
C11 C12 1.372(5)
C11 H11 0.9300
C12 C13 1.370(5)
C12 C15 1.508(5)
C7 H7A 0.9600
C7 H7B 0.9600
C7 H7C 0.9600
C13 H13 0.9300
C8 H8A 0.9600
C8 H8B 0.9600
C8 H8C 0.9600
C15 H15A 0.9600
C15 H15B 0.9600
C15 H15C 0.9600
S2 O4 1.432(3)
S2 O3 1.432(2)
S2 N2 1.644(2)
S2 C24 1.762(3)
N2 C21 1.487(4)
N2 C16 1.505(4)
C25 C26 1.375(4)
C25 C24 1.376(4)
C25 H25 0.9300
C20 C19 1.499(5)
C20 C21 1.503(4)
C20 H20A 0.9700
C20 H20B 0.9700
C24 C29 1.374(4)
C19 C18 1.316(5)
C19 C23 1.500(5)
C26 C27 1.379(4)
C26 H26 0.9300
C21 C16 1.478(4)
C21 H21 0.9800
C18 C17 1.492(5)
C18 H18 0.9300
C29 C28 1.384(5)
C29 H29 0.9300
C17 C16 1.504(5)
C17 H17A 0.9700
C17 H17B 0.9700
C16 C22 1.513(5)
C27 C28 1.377(5)
C27 C30 1.505(4)
C22 H22A 0.9600
C22 H22B 0.9600
C22 H22C 0.9600
C28 H28 0.9300
C30 H30A 0.9600
C30 H30B 0.9600
C30 H30C 0.9600
C23 H23A 0.9600
C23 H23B 0.9600
C23 H23C 0.9600

loop_
_geom_torsion_atom_site_label_1
_geom_torsion_atom_site_label_2
_geom_torsion_atom_site_label_3
_geom_torsion_atom_site_label_4
_geom_torsion
O1 S1 N1 C6 152.3(2)
O2 S1 N1 C6 20.4(3)
C9 S1 N1 C6 -93.9(2)
O1 S1 N1 C1 82.8(3)
O2 S1 N1 C1 -49.1(3)
C9 S1 N1 C1 -163.4(2)
S1 N1 C6 C1 -111.9(2)
C1 N1 C6 C5 -113.8(3)
S1 N1 C6 C5 134.3(3)
C4 C5 C6 C1 -16.3(5)
C4 C5 C6 N1 54.0(4)
O1 S1 C9 C10 -157.4(3)
O2 S1 C9 C10 -27.8(3)
N1 S1 C9 C10 91.0(3)
O1 S1 C9 C14 23.1(3)
O2 S1 C9 C14 152.7(3)
N1 S1 C9 C14 -88.5(3)
C14 C9 C10 C11 1.0(5)
S1 C9 C10 C11 -178.5(3)
N1 C6 C1 C2 -99.9(3)
C5 C6 C1 C2 3.4(5)
N1 C6 C1 C7 108.9(3)
C5 C6 C1 C7 -147.8(3)
C5 C6 C1 N1 103.3(3)
S1 N1 C1 C6 106.5(3)
C6 N1 C1 C2 110.6(3)
S1 N1 C1 C2 -142.9(2)
C6 N1 C1 C7 -110.4(4)
S1 N1 C1 C7 -3.8(4)
C4 C3 C2 C1 -14.3(5)
C6 C1 C2 C3 11.5(4)
C7 C1 C2 C3 164.3(3)
N1 C1 C2 C3 -54.6(4)
C2 C3 C4 C5 0.6(6)
C2 C3 C4 C8 -178.2(4)
C6 C5 C4 C3 14.7(5)
C6 C5 C4 C8 -166.5(4)
C10 C9 C14 C13 -0.3(5)
S1 C9 C14 C13 179.2(3)
C9 C10 C11 C12 -0.3(6)
C10 C11 C12 C13 -1.0(6)
C10 C11 C12 C15 178.8(4)
C11 C12 C13 C14 1.7(6)
C15 C12 C13 C14 -178.0(4)
C9 C14 C13 C12 -1.1(6)
O4 S2 N2 C21 18.0(3)
O3 S2 N2 C21 149.4(2)
C24 S2 N2 C21 -96.7(2)
O4 S2 N2 C16 -52.6(3)
O3 S2 N2 C16 78.8(3)
C24 S2 N2 C16 -167.3(2)
C26 C25 C24 C29 0.9(5)
C26 C25 C24 S2 179.7(2)
O4 S2 C24 C29 133.0(3)
O3 S2 C24 C29 3.7(3)
N2 S2 C24 C29 -108.2(3)
O4 S2 C24 C25 -45.9(3)
O3 S2 C24 C25 -175.2(2)
N2 S2 C24 C25 73.0(3)
C21 C20 C19 C18 17.0(5)
C21 C20 C19 C23 -164.5(3)
C24 C25 C26 C27 -0.6(5)
S2 N2 C21 C16 -112.4(2)
C16 N2 C21 C20 -114.3(3)
S2 N2 C21 C20 133.4(2)
C19 C20 C21 C16 -18.3(4)
C19 C20 C21 N2 51.8(4)
C20 C19 C18 C17 -0.2(5)
C23 C19 C18 C17 -178.5(3)
C25 C24 C29 C28 -0.5(5)
S2 C24 C29 C28 -179.3(3)
C19 C18 C17 C16 -15.6(5)
N2 C21 C16 C17 -99.3(3)
C20 C21 C16 C17 3.5(4)
C20 C21 C16 N2 102.8(3)
N2 C21 C16 C22 110.1(3)
C20 C21 C16 C22 -147.1(3)
C18 C17 C16 C21 13.1(4)
C18 C17 C16 N2 -53.0(4)
C18 C17 C16 C22 165.3(3)
S2 N2 C16 C21 108.2(2)
C21 N2 C16 C17 111.0(3)
S2 N2 C16 C17 -140.8(2)
C21 N2 C16 C22 -109.7(4)
S2 N2 C16 C22 -1.6(4)
C25 C26 C27 C28 -0.1(5)
C25 C26 C27 C30 -179.6(3)
C26 C27 C28 C29 0.6(5)
C30 C27 C28 C29 -180.0(3)
C24 C29 C28 C27 -0.3(5)
